data_2015105
loop_
_publ_author_name
'Lea Gla\<zar'
'Marjeta Radi\<sek'
'Primo\<z \<Segedin'
'Amalija Golobi\<c'

_publ_section_title
;Di-\m-formato-1\k^2^<i>O</i>:2\k^2^<i>O</i>'-di-\m-pyridin-2-olato-1\k<i>O</i>:2\k<i>N</i>;1\k<i>N</i>:2\k<i>O</i>-bis[(2-pyridone-\k<i>O</i>)copper(II)]
 acetonitrile 1.02-solvate
;
_journal_coeditor_code AV1269
_journal_issue 12
_journal_name_full 'Acta Crystallographica Section C'
_journal_page_first m526
_journal_page_last m528
_journal_paper_doi 10.1107/S0108270105033871
_journal_volume 61
_journal_year 2005
_chemical_formula_iupac '[Cu2 (C H O2)2 (C5 H4 N O)2 (C5 H5 N O)2], 1.02(3)C H3 C N'
_chemical_formula_moiety 'C22 H20 Cu2 N4 O8, 1.02C2 H3 N'
_chemical_formula_sum 'C24.04 H23.06 Cu2 N5.02 O8'
_chemical_formula_weight 637.39
_chemical_name_systematic
;
Di-\m-formato-1\k^2^O:2\k^2^O'-di-\m-pyridin-2-olato-1\kO:2\kN;1\kN:2\kO-
bis[(2-pyridone-\kO)copper(II)] acetonitrile 1.02-solvate
;
_space_group_IT_number 15
_symmetry_cell_setting monoclinic
_symmetry_space_group_name_Hall '-C 2yc'
_symmetry_space_group_name_H-M 'C 1 2/c 1'
_cell_angle_alpha 90.00
_cell_angle_beta 101.078(2)
_cell_angle_gamma 90.00
_cell_formula_units_Z 4
_cell_length_a 26.1571(8)
_cell_length_b 15.3971(5)
_cell_length_c 7.1673(2)
_cell_measurement_reflns_used 3136
_cell_measurement_temperature 150
_cell_measurement_theta_max 27.48
_cell_measurement_theta_min 2.55
_cell_volume 2832.80(15)
_computing_cell_refinement 'DENZO-SMN (Otwinowski & Minor, 1997)'
_computing_data_collection 'COLLECT (Nonius, 2000)'
_computing_data_reduction DENZO-SMN
_computing_molecular_graphics 'ORTEP-3 (Farrugia, 1997)'
_computing_publication_material 'Xtal3.6 and PLATON (Spek, 2003)'
_computing_structure_refinement 'Xtal3.6 (Hall et al., 1999)'
_computing_structure_solution 'SIR97 (Altomare et al., 1999)'
_diffrn_ambient_temperature 150
_diffrn_measured_fraction_theta_full 0.982
_diffrn_measured_fraction_theta_max 0.982
_diffrn_measurement_device_type 'Nonius KappaCCD'
_diffrn_measurement_method '\w scans with \k offsets'
_diffrn_radiation_monochromator graphite
_diffrn_radiation_type 'Mo K\a'
_diffrn_radiation_wavelength .71073
_diffrn_reflns_av_R_equivalents .026
_diffrn_reflns_av_sigmaI/netI .038
_diffrn_reflns_limit_h_max 33
_diffrn_reflns_limit_h_min -33
_diffrn_reflns_limit_k_max 19
_diffrn_reflns_limit_k_min -19
_diffrn_reflns_limit_l_max 9
_diffrn_reflns_limit_l_min -9
_diffrn_reflns_number 13938
_diffrn_reflns_theta_full 27.48
_diffrn_reflns_theta_max 27.48
_diffrn_reflns_theta_min 3.92
_exptl_absorpt_coefficient_mu 1.55
_exptl_absorpt_correction_T_max 0.96
_exptl_absorpt_correction_T_min 0.73
_exptl_absorpt_correction_type multi-scan
_exptl_absorpt_process_details '(DENZO-SMN; Otwinowski & Minor 1997)'
_exptl_crystal_colour green
_exptl_crystal_density_diffrn 1.495
_exptl_crystal_description plate
_exptl_crystal_F_000 1297.8
_exptl_crystal_size_max 0.20
_exptl_crystal_size_mid 0.10
_exptl_crystal_size_min 0.03
_refine_diff_density_max 1.388
_refine_diff_density_min -1.155
_refine_ls_abs_structure_details none
_refine_ls_extinction_coef 0.000
_refine_ls_extinction_method none
_refine_ls_goodness_of_fit_all 1.093
_refine_ls_goodness_of_fit_ref 1.131
_refine_ls_hydrogen_treatment refU
_refine_ls_matrix_type full
_refine_ls_number_constraints 5
_refine_ls_number_parameters 186
_refine_ls_number_reflns 2986
_refine_ls_number_restraints 0
_refine_ls_R_factor_all .066
_refine_ls_R_factor_gt .050
_refine_ls_shift/su_max .001
_refine_ls_structure_factor_coef F
_refine_ls_weighting_details
;A Regina weighting scheme (Wang & Robertson, 1985) using the normal
equation
 of the second order was applied for individual reflections so that w=
A(0,0)
 + A(1,0)V(F) + A(0,1)V(S) + A(2,0)V(F)^2^ + A(0,2)V(S)^2^ +
A(1,1)V(F)V(S),
 where V(F)= F~obs~/F~obs~(max), F~obs~(max)= 274.38
 and
V(S)=(sin\q/\l)/((sin\q/\l)(max)), (sin\q/\l)(max)= 0.6486. The
 parameters
were: A(0,0)=151.7662, A(1,0)=0.0099395, A(0,1)=-587.9600,
 A(2,0)=-0.0003962,
A(1,1)=0.0243166 , A(0,2)=570.2360.
;
_refine_ls_weighting_scheme calc
_refine_ls_wR_factor_all .048
_refine_ls_wR_factor_ref .044
_reflns_number_gt 2605
_reflns_number_total 3182
_reflns_threshold_expression F^2^>2\s(F^2^)
_cod_data_source_file av1269.cif
_cod_data_source_block I
_cod_original_sg_symbol_Hall -c_2yc
_cod_original_sg_symbol_H-M 'C 2/c'
_cod_database_code 2015105
_cod_database_fobs_code 2015105

loop_
_symmetry_equiv_pos_as_xyz
+x,+y,+z
-x,+y,1/2-z
-x,-y,-z
+x,-y,1/2+z
1/2+x,1/2+y,+z
1/2-x,1/2+y,1/2-z
1/2-x,1/2-y,-z
1/2+x,1/2-y,1/2+z

loop_
_atom_site_label
_atom_site_fract_x
_atom_site_fract_y
_atom_site_fract_z
_atom_site_U_iso_or_equiv
_atom_site_adp_type
_atom_site_calc_flag
_atom_site_calc_attached_atom
_atom_site_occupancy
_atom_site_disorder_assembly
_atom_site_disorder_group
Cu .296520(10) .28380(2) .06522(5) .0226(2) Uani ? ? 1.00000 ? ?
O2 .37017(9) .34656(15) .1603(3) .0300(10) Uani ? ? 1.00000 ? ?
O4 .26485(9) .38256(14) -.0887(3) .0295(9) Uani ? ? 1.00000 ? ?
O11 .26384(9) .32483(15) .2805(3) .0306(9) Uani ? ? 1.00000 ? ?
O12 .31537(9) .23085(15) -.1654(3) .0327(10) Uani ? ? 1.00000 ? ?
N1 .34442(10) .48710(18) .0994(3) .0259(10) Uani ? ? 1.00000 ? ?
N2 .31591(10) .17498(17) .2102(3) .0255(10) Uani ? ? 1.00000 ? ?
C1 .21706(13) .30906(19) .2862(4) .0283(13) Uani ? ? 1.00000 ? ?
C2 .38007(12) .4258(2) .1797(4) .0251(12) Uani ? ? 1.00000 ? ?
C3 .42796(12) .4602(2) .2854(4) .0296(13) Uani ? ? 1.00000 ? ?
C4 .43547(13) .5478(2) .3026(4) .0330(14) Uani ? ? 1.00000 ? ?
C5 .39657(15) .6071(2) .2180(5) .0346(14) Uani ? ? 1.00000 ? ?
C6 .35132(13) .5745(2) .1168(4) .0316(13) Uani ? ? 1.00000 ? ?
C7 .21953(12) .39037(19) -.1965(4) .0247(12) Uani ? ? 1.00000 ? ?
C8 .20616(13) .4681(2) -.3034(5) .0302(13) Uani ? ? 1.00000 ? ?
C9 .15793(15) .4773(2) -.4118(5) .0348(14) Uani ? ? 1.00000 ? ?
C10 .12150(15) .4097(3) -.4239(5) .0399(16) Uani ? ? 1.00000 ? ?
C11 .36367(14) .1658(2) .3219(5) .0370(15) Uani ? ? 1.00000 ? ?
H1 .20428 .32773 .39374 .026(9) Uiso ? ? 1.00000 ? ?
H3 .45486 .42142 .34431 .041(11) Uiso ? ? 1.00000 ? ?
H4 .46517 .56837 .36297 .050(13) Uiso ? ? 1.00000 ? ?
H5 .40201 .66857 .23149 .029(9) Uiso ? ? 1.00000 ? ?
H6 .32124 .60740 .06261 .038(11) Uiso ? ? 1.00000 ? ?
H8 .23170 .50652 -.28377 .040(11) Uiso ? ? 1.00000 ? ?
H9 .14159 .51762 -.50460 .025(9) Uiso ? ? 1.00000 ? ?
H10 .08674 .41603 -.49991 .037(11) Uiso ? ? 1.00000 ? ?
H11 .38862 .22037 .33576 .040(11) Uiso ? ? 1.00000 ? ?
H1' .31541 .46660 .02972 .018(8) Uiso ? ? 1.00000 ? ?
C31 .4803(4) .2109(7) -.0315(13) .056(3) Uiso ? ? .51(3) ? ?
C32 .4410(5) .1555(9) -.044(2) .075(4) Uiso ? ? .51(3) ? ?
N3 .5118(7) .2603(12) -.033(2) .100(5) Uiso ? ? .51(3) ? ?
H321 .45071 .11310 .06040 .11800 Uiso ? ? .51(3) ? ?
H322 .41020 .19106 -.02101 .11800 Uiso ? ? .51(3) ? ?
H323 .43234 .12701 -.16769 .11800 Uiso ? ? .51(3) ? ?

loop_
_atom_site_aniso_label
_atom_site_aniso_U_11
_atom_site_aniso_U_22
_atom_site_aniso_U_33
_atom_site_aniso_U_12
_atom_site_aniso_U_13
_atom_site_aniso_U_23
Cu .0264(2) .01875(19) .0214(2) -.00077(13) .00171(11) -.00045(13)
O2 .0312(10) .0263(11) .0308(10) -.0022(8) .0017(8) -.0007(8)
O4 .0301(10) .0253(10) .0300(10) -.0031(8) -.0023(8) .0041(8)
O11 .0341(11) .0297(10) .0268(10) -.0011(9) .0032(8) -.0059(8)
O12 .0361(11) .0346(12) .0275(10) -.0017(9) .0062(9) -.0031(9)
N1 .0242(11) .0281(12) .0240(11) -.0017(9) .0014(9) .0006(9)
N2 .0287(12) .0256(11) .0207(10) .0016(10) .0008(9) .0012(9)
C1 .0384(16) .0237(13) .0232(13) .0035(11) .0068(11) -.0024(10)
C2 .0273(13) .0281(14) .0205(11) -.0004(11) .0061(10) .0001(10)
C3 .0270(14) .0345(15) .0257(13) -.0021(12) .0010(11) .0015(11)
C4 .0318(15) .0407(17) .0257(13) -.0074(13) .0032(11) -.0044(12)
C5 .0415(17) .0298(14) .0326(15) -.0067(13) .0076(13) -.0041(12)
C6 .0364(16) .0297(15) .0285(13) .0017(12) .0055(12) .0004(11)
C7 .0318(14) .0223(12) .0210(12) -.0001(11) .0079(10) -.0015(10)
C8 .0386(16) .0230(13) .0308(14) .0020(12) .0107(12) .0016(11)
C9 .0413(17) .0324(15) .0310(15) .0081(13) .0077(13) .0066(12)
C10 .0381(17) .0391(18) .0404(17) .0059(14) .0024(13) .0101(14)
C11 .0356(16) .0343(17) .0390(16) -.0005(13) .0018(13) .0049(13)

loop_
_atom_type_symbol
_atom_type_scat_dispersion_real
_atom_type_scat_dispersion_imag
_atom_type_scat_source
C .002 .002 'Int Tables Vol IV Tables 2.2B and 2.3.1'
H 0 0 'Int Tables Vol IV Tables 2.2B and 2.3.1'
Cu .263 1.266 'Int Tables Vol IV Tables 2.2B and 2.3.1'
O .008 .006 'Int Tables Vol IV Tables 2.2B and 2.3.1'
N .004 .003 'Int Tables Vol IV Tables 2.2B and 2.3.1'

loop_
_geom_angle_atom_site_label_1
_geom_angle_atom_site_label_2
_geom_angle_atom_site_label_3
_geom_angle_site_symmetry_1
_geom_angle_site_symmetry_3
_geom_angle
_geom_angle_publ_flag
O2 Cu O4 . . 94.92(9) yes
O2 Cu O11 . . 95.93(9) yes
O2 Cu O12 . . 95.61(9) yes
O2 Cu N2 . . 95.18(10) yes
O4 Cu O11 . . 89.55(9) yes
O4 Cu O12 . . 89.76(9) yes
O4 Cu N2 . . 169.82(10) yes
O11 Cu O12 . . 168.46(10) yes
O11 Cu N2 . . 88.11(10) yes
O12 Cu N2 . . 90.56(9) yes
Cu O2 C2 . . 129.0(2) yes
Cu O4 C7 . . 130.4(2) yes
Cu O11 C1 . . 121.77(19) yes
Cu O12 C1 . 7_555 122.2(2) yes
C2 N1 C6 . . 125.0(3) yes
Cu N2 C11 . . 120.7(2) yes
Cu N2 C7 . 7_555 119.0(2) yes
C7 N2 C11 7_555 . 120.3(3) yes
C2 N1 H1' . . 115.60 no
C6 N1 H1' . . 119.35 no
O11 C1 O12 . 7_555 127.4(3) yes
N1 C2 C3 . . 114.9(3) yes
O2 C2 C3 . . 124.1(3) yes
O2 C2 N1 . . 121.0(3) yes
C2 C3 C4 . . 120.6(3) no
C3 C4 C5 . . 121.3(3) no
C4 C5 C6 . . 118.1(3) no
N1 C6 C5 . . 120.0(3) yes
N2 C7 C8 7_555 . 119.3(3) yes
O4 C7 C8 . . 120.1(3) yes
O4 C7 N2 . 7_555 120.7(3) yes
C7 C8 C9 . . 120.0(3) no
C8 C9 C10 . . 120.3(3) no
C9 C10 C11 . 7_555 118.1(3) no
N2 C11 C10 . 7_555 122.1(3) yes
O11 C1 H1 . . 117.95 no
O12 C1 H1 7_555 . 114.59 no
C2 C3 H3 . . 119.73 no
C4 C3 H3 . . 119.72 no
C3 C4 H4 . . 120.14 no
C5 C4 H4 . . 118.48 no
C4 C5 H5 . . 120.88 no
C6 C5 H5 . . 121.00 no
N1 C6 H6 . . 113.81 no
C5 C6 H6 . . 125.93 no
C7 C8 H8 . . 112.10 no
C9 C8 H8 . . 127.83 no
C8 C9 H9 . . 135.55 no
C10 C9 H9 . . 103.47 no
C9 C10 H10 . . 120.80 no
C11 C10 H10 7_555 . 121.09 no
N2 C11 H11 . . 117.07 no
C10 C11 H11 7_555 . 120.75 no
N3 C31 C32 . . 175.0(13) yes
C31 C32 H321 . . 106.90 no
C31 C32 H322 . . 105.77 no
C31 C32 H323 . . 113.10 no
H321 C32 H322 . . 109.29 no
H321 C32 H323 . . 111.82 no
H322 C32 H323 . . 109.73 no

loop_
_geom_bond_atom_site_label_1
_geom_bond_atom_site_label_2
_geom_bond_site_symmetry_1
_geom_bond_site_symmetry_2
_geom_bond_distance
_geom_bond_publ_flag
Cu O2 . . 2.146(2) yes
Cu O4 . . 1.966(2) yes
Cu O11 . . 2.004(2) yes
Cu O12 . . 1.988(2) yes
Cu N2 . . 1.985(3) yes
O2 C2 . . 1.249(4) yes
O4 C7 . . 1.290(4) yes
O11 C1 . . 1.256(4) yes
O12 C1 . 7_555 1.251(4) yes
N1 C2 . . 1.373(4) yes
N1 C6 . . 1.360(4) yes
N2 C11 . . 1.355(4) yes
N2 C7 . 7_555 1.359(4) yes
N1 H1' . . 0.8827 no
N3 C31 . . 1.12(2) yes
C2 C3 . . 1.435(4) no
C3 C4 . . 1.365(4) no
C4 C5 . . 1.414(5) no
C5 C6 . . 1.360(5) no
C7 C8 . . 1.428(4) no
C8 C9 . . 1.356(5) no
C9 C10 . . 1.403(6) no
C10 C11 . 7_555 1.388(5) no
C1 H1 . . 0.9421 no
C3 H3 . . 0.9569 no
C4 H4 . . 0.8729 no
C5 H5 . . 0.9592 no
C6 H6 . . 0.9535 no
C8 H8 . . 0.8831 no
C9 H9 . . 0.9493 no
C10 H10 . . 0.9709 no
C11 H11 . . 1.0568 no
C31 C32 . . 1.326(17) no
C32 H321 . . 0.9887 no
C32 H322 . . 1.0134 no
C32 H323 . . 0.9760 no
